data_4021312
loop_
_publ_author_name
'Gury Zvilichovsky'
'Isra Gbara-Haj-Yahia'

_publ_section_title
;
 Stereoselectivity and Regioselectivity in Nucleophilic Ring
 Opening in Derivatives of 3-Phenylisoxazolo[2,3-a]pyrimidine.
 Unpredicted Dimerization and Ring Transformation.
 Syntheses of Derivatives of Pyrimidinylmethylamine,
 Pyrimidinylmethylamino Acid Amides, and
 \a-Amino-2-pyrimidinylacetamides
;
_journal_name_full 'Journal of Organic Chemistry'
_journal_page_first 4966
_journal_page_last 4973
_journal_paper_doi 10.1021/jo0497196
_journal_volume 69
_journal_year 2004
_chemical_formula_sum 'C16 H15 N3 O2'
_chemical_formula_weight 281.31
_space_group_IT_number 2
_symmetry_cell_setting triclinic
_symmetry_space_group_name_Hall '-P 1'
_symmetry_space_group_name_H-M 'P -1'
_cell_angle_alpha 91.259(5)
_cell_angle_beta 113.660(4)
_cell_angle_gamma 99.146(5)
_cell_formula_units_Z 2
_cell_length_a 8.730(2)
_cell_length_b 8.983(3)
_cell_length_c 9.277(3)
_cell_measurement_temperature 123(2)
_cell_volume 655.0(3)
_diffrn_ambient_temperature 123(2)
_exptl_crystal_density_diffrn 1.426
_cod_depositor_comments
;
The following automatic conversions were performed:
'_symmetry_cell_setting' value 'Triclinic' changed to 'triclinic'
according to '/home/saulius/struct/CIF-dictionaries/cif_core.dic'
dictionary named 'cif_core.dic' version 2.4.1 from 2010-06-29.

Automatic conversion script
Id: cif_fix_enum 1527 2010-12-29 10:47:43Z saulius 
;
_cod_database_code 4021312

loop_
_symmetry_equiv_pos_as_xyz
'x, y, z'
'-x, -y, -z'

loop_
_atom_site_label
_atom_site_type_symbol
_atom_site_fract_x
_atom_site_fract_y
_atom_site_fract_z
_atom_site_U_iso_or_equiv
_atom_site_adp_type
_atom_site_occupancy
_atom_site_symmetry_multiplicity
_atom_site_calc_flag
_atom_site_refinement_flags
_atom_site_disorder_assembly
_atom_site_disorder_group
C1 C 0.79646(16) 0.54220(15) 0.53230(15) 0.0171(3) Uani 1 1 d . . .
C2 C 1.00222(17) 0.75343(15) 0.64745(17) 0.0205(3) Uani 1 1 d . . .
C3 C 1.01945(18) 0.77589(16) 0.50485(17) 0.0214(3) Uani 1 1 d . . .
H3 H 1.100(2) 0.8614(19) 0.503(2) 0.034(5) Uiso 1 1 d . . .
C4 C 0.92275(16) 0.67592(15) 0.37641(16) 0.0191(3) Uani 1 1 d . . .
C5 C 0.67806(17) 0.41931(15) 0.53501(16) 0.0178(3) Uani 1 1 d . . .
C6 C 0.57830(17) 0.31663(15) 0.39942(16) 0.0178(3) Uani 1 1 d . . .
C7 C 0.50281(16) 0.24293(15) 0.60172(16) 0.0182(3) Uani 1 1 d . . .
C8 C 0.43158(18) 0.16844(17) 0.69554(18) 0.0226(3) Uani 1 1 d . . .
H8 H 0.347(2) 0.078(2) 0.657(2) 0.032(4) Uiso 1 1 d . . .
C9 C 0.48945(19) 0.22733(17) 0.85115(17) 0.0254(3) Uani 1 1 d . . .
H9 H 0.436(2) 0.1709(18) 0.9196(19) 0.030(4) Uiso 1 1 d . . .
C10 C 0.61296(19) 0.35620(17) 0.91115(17) 0.0252(3) Uani 1 1 d . . .
H10 H 0.6530(18) 0.3944(16) 1.0229(19) 0.020(4) Uiso 1 1 d . . .
C11 C 0.68571(19) 0.42885(17) 0.81762(16) 0.0221(3) Uani 1 1 d . . .
H11 H 0.7746(19) 0.5195(17) 0.8596(17) 0.020(4) Uiso 1 1 d . . .
C12 C 0.63093(16) 0.37246(15) 0.66166(16) 0.0177(3) Uani 1 1 d . . .
C13 C 0.33417(17) 0.10026(15) 0.33774(16) 0.0203(3) Uani 1 1 d . . .
C14 C 0.2927(2) 0.09695(19) 0.16546(18) 0.0278(3) Uani 1 1 d . . .
H14A H 0.276(2) 0.197(2) 0.128(2) 0.049(5) Uiso 1 1 d . . .
H14B H 0.379(3) 0.065(2) 0.139(2) 0.051(6) Uiso 1 1 d . . .
H14C H 0.189(3) 0.029(2) 0.109(2) 0.051(6) Uiso 1 1 d . . .
C15 C 1.1099(2) 0.85804(18) 0.79120(19) 0.0258(3) Uani 1 1 d . . .
H15A H 1.088(2) 0.956(2) 0.766(2) 0.044(5) Uiso 1 1 d . . .
H15B H 1.228(2) 0.863(2) 0.812(2) 0.043(5) Uiso 1 1 d . . .
H15C H 1.091(2) 0.829(2) 0.884(2) 0.051(6) Uiso 1 1 d . . .
C16 C 0.9292(2) 0.68265(18) 0.21931(18) 0.0235(3) Uani 1 1 d . . .
H16A H 0.820(2) 0.6919(18) 0.139(2) 0.036(5) Uiso 1 1 d . . .
H16B H 0.961(2) 0.5918(19) 0.1930(19) 0.033(4) Uiso 1 1 d . . .
H16C H 1.012(2) 0.766(2) 0.219(2) 0.042(5) Uiso 1 1 d . . .
N1 N 0.81393(15) 0.56044(13) 0.39343(14) 0.0181(3) Uani 1 1 d . . .
H1N1 H 0.7429(19) 0.4922(18) 0.3134(19) 0.023(4) Uiso 1 1 d . . .
N2 N 0.89288(14) 0.63986(13) 0.66132(14) 0.0196(3) Uani 1 1 d . . .
N3 N 0.46677(13) 0.20977(12) 0.44034(13) 0.0184(3) Uani 1 1 d . . .
O1 O 0.58321(12) 0.31253(11) 0.26742(11) 0.0225(2) Uani 1 1 d . . .
O2 O 0.25219(13) 0.01185(11) 0.38848(12) 0.0277(3) Uani 1 1 d . . .

loop_
_atom_site_aniso_label
_atom_site_aniso_U_11
_atom_site_aniso_U_22
_atom_site_aniso_U_33
_atom_site_aniso_U_23
_atom_site_aniso_U_13
_atom_site_aniso_U_12
C1 0.0184(6) 0.0187(7) 0.0173(7) 0.0042(5) 0.0096(5) 0.0057(5)
C2 0.0200(7) 0.0189(7) 0.0250(7) 0.0033(5) 0.0113(6) 0.0040(5)
C3 0.0210(7) 0.0174(7) 0.0269(8) 0.0044(6) 0.0122(6) -0.0005(6)
C4 0.0199(7) 0.0181(7) 0.0235(7) 0.0076(5) 0.0129(6) 0.0039(5)
C5 0.0181(6) 0.0195(7) 0.0187(7) 0.0044(5) 0.0104(5) 0.0040(5)
C6 0.0191(6) 0.0193(6) 0.0195(7) 0.0064(5) 0.0116(5) 0.0051(5)
C7 0.0184(6) 0.0208(7) 0.0186(7) 0.0065(5) 0.0102(5) 0.0050(5)
C8 0.0219(7) 0.0255(7) 0.0254(8) 0.0093(6) 0.0145(6) 0.0040(6)
C9 0.0288(7) 0.0314(8) 0.0243(8) 0.0121(6) 0.0181(6) 0.0076(6)
C10 0.0315(8) 0.0308(8) 0.0172(7) 0.0051(6) 0.0131(6) 0.0077(6)
C11 0.0255(7) 0.0237(7) 0.0203(7) 0.0041(6) 0.0124(6) 0.0049(6)
C12 0.0180(6) 0.0198(7) 0.0203(7) 0.0070(5) 0.0116(6) 0.0062(5)
C13 0.0200(7) 0.0187(7) 0.0245(8) 0.0035(5) 0.0118(6) 0.0025(5)
C14 0.0284(8) 0.0283(8) 0.0234(8) -0.0017(6) 0.0114(7) -0.0055(7)
C15 0.0269(8) 0.0240(8) 0.0245(8) 0.0000(6) 0.0104(6) -0.0005(6)
C16 0.0262(8) 0.0257(8) 0.0219(8) 0.0072(6) 0.0141(6) 0.0021(6)
N1 0.0200(6) 0.0181(6) 0.0167(6) 0.0027(5) 0.0096(5) -0.0005(5)
N2 0.0208(6) 0.0184(6) 0.0210(6) 0.0020(4) 0.0103(5) 0.0024(5)
N3 0.0189(6) 0.0199(6) 0.0184(6) 0.0041(4) 0.0107(5) 0.0005(5)
O1 0.0259(5) 0.0256(5) 0.0180(5) 0.0028(4) 0.0129(4) 0.0000(4)
O2 0.0286(6) 0.0257(5) 0.0305(6) 0.0048(4) 0.0172(5) -0.0039(4)

loop_
_geom_bond_atom_site_label_1
_geom_bond_atom_site_label_2
_geom_bond_distance
_geom_bond_site_symmetry_2
_geom_bond_publ_flag
C1 N2 1.3496(18) . ?
C1 N1 1.3671(17) . ?
C1 C5 1.3954(19) . ?
C2 N2 1.3278(18) . ?
C2 C3 1.4055(19) . ?
C2 C15 1.484(2) . ?
C3 C4 1.358(2) . ?
C4 N1 1.3483(17) . ?
C4 C16 1.4829(19) . ?
C5 C6 1.416(2) . ?
C5 C12 1.4428(18) . ?
C6 O1 1.2424(16) . ?
C6 N3 1.4245(17) . ?
C7 C8 1.3856(19) . ?
C7 C12 1.4046(19) . ?
C7 N3 1.4148(18) . ?
C8 C9 1.384(2) . ?
C9 C10 1.381(2) . ?
C10 C11 1.3848(19) . ?
C11 C12 1.384(2) . ?
C13 O2 1.2127(16) . ?
C13 N3 1.3879(18) . ?
C13 C14 1.489(2) . ?

loop_
_cod_related_entry_id
_cod_related_entry_database
_cod_related_entry_code
1 ChemSpider 30658510
